data_4032664
loop_
_publ_author_name
'Yan, Qiao'
'Bolte, Benoit'
'Bai, Yuhua'
'Banwell, Martin G.'
'Willis, Anthony C.'
'Carr, Paul D.'

_publ_section_title
;
 Studies on the Photochemical Rearrangements of Enantiomerically Pure,
 Polysubstituted, and Variously Annulated Bicyclo[2.2.2]octenones.
;
_journal_issue 15
_journal_name_full 'The Journal of organic chemistry'
_journal_page_first 8008
_journal_page_last 8022
_journal_paper_doi 10.1021/acs.joc.7b01243
_journal_volume 82
_journal_year 2017
_chemical_absolute_configuration ad
_chemical_compound_source local
_chemical_formula_moiety 'C10 H12 O2'
_chemical_formula_sum 'C10 H12 O2'
_chemical_formula_weight 164.20
_space_group_IT_number 19
_symmetry_cell_setting orthorhombic
_symmetry_space_group_name_Hall 'P 2ac 2ab'
_symmetry_space_group_name_H-M 'P 21 21 21'
_atom_sites_solution_hydrogens difmap
_atom_sites_solution_primary direct
_audit_creation_date 16-04-12
_audit_creation_method CRYSTALS_ver_14.40
_audit_update_record
;
2016-04-12 - Report on 10 H12 O2 
             by Anthony C. Willis
             for   Qiao Yan and Martin Banwell

2016-04-12 - details of refinement in _refine_special_details below

2016-04-12 - passes checkcif tests with minor warnings  
;
_cell_angle_alpha 90
_cell_angle_beta 90
_cell_angle_gamma 90
_cell_formula_units_Z 4
_cell_length_a 7.8054(1)
_cell_length_b 9.7920(1)
_cell_length_c 11.0580(1)
_cell_measurement_reflns_used 10735
_cell_measurement_temperature 150
_cell_measurement_theta_max 72
_cell_measurement_theta_min 6
_cell_volume 845.168(16)
_computing_cell_refinement 'CrysAlisPro (Agilent Technologies, 2015)'
_computing_data_collection
;
CrysAlisPro, Agilent Technologies,
Version 1.171.37.35h (release 09-02-2015 CrysAlis171 .NET)
(compiled Feb 9 2015,16:26:32)
;
_computing_data_reduction 'CrysAlisPro (Agilent Technologies, 2015)'
_computing_molecular_graphics 'PLATON (Spek, 2008)'
_computing_publication_material 'CRYSTALS (Betteridge et al., 2003)'
_computing_structure_refinement 'CRYSTALS (Betteridge et al., 2003)'
_computing_structure_solution 'SIR92 (Altomare et al., 1994)'
_diffrn_ambient_temperature 150
_diffrn_measured_fraction_theta_full 1.000
_diffrn_measured_fraction_theta_max 1.000
_diffrn_measurement_device Area
_diffrn_measurement_device_type 'SuperNova, Dual, Cu at zero, EosS2'
_diffrn_measurement_method \w
_diffrn_radiation_monochromator mirror
_diffrn_radiation_source 'Supernova (Cu) X-ray Source'
_diffrn_radiation_type 'Cu K\a'
_diffrn_radiation_wavelength 1.54184
_diffrn_reflns_av_R_equivalents 0.024
_diffrn_reflns_limit_h_max 9
_diffrn_reflns_limit_h_min -9
_diffrn_reflns_limit_k_max 10
_diffrn_reflns_limit_k_min -12
_diffrn_reflns_limit_l_max 13
_diffrn_reflns_limit_l_min -13
_diffrn_reflns_number 13488
_diffrn_reflns_theta_full 72.289
_diffrn_reflns_theta_max 72.289
_diffrn_reflns_theta_min 6.036
_diffrn_standards_number 0
_exptl_absorpt_coefficient_mu 0.717
_exptl_absorpt_correction_T_max 0.92
_exptl_absorpt_correction_T_min 0.78
_exptl_absorpt_correction_type multi-scan
_exptl_absorpt_process_details
;
CrysAlisPro, Agilent Technologies,
Version 1.171.37.35h (release 09-02-2015 CrysAlis171 .NET)
(compiled Feb 9 2015,16:26:32)
Empirical absorption correction using spherical harmonics,
 implemented in SCALE3 ABSPACK scaling algorithm.
;
_exptl_crystal_colour colourless
_exptl_crystal_density_diffrn 1.290
_exptl_crystal_density_method 'not measured'
_exptl_crystal_description block
_exptl_crystal_F_000 352
_exptl_crystal_size_max 0.305
_exptl_crystal_size_mid 0.155
_exptl_crystal_size_min 0.112
_refine_diff_density_max 0.17
_refine_diff_density_min -0.09
_refine_ls_abs_structure_details 'Flack (1983), 685 Friedel-pairs'
_refine_ls_abs_structure_Flack -0.09(18)
_refine_ls_extinction_coef 74(4)
_refine_ls_extinction_method 'Larson (1970), Equation 22'
_refine_ls_goodness_of_fit_ref 1.0076
_refine_ls_hydrogen_treatment constr
_refine_ls_matrix_type full
_refine_ls_number_parameters 111
_refine_ls_number_reflns 1677
_refine_ls_number_restraints 0
_refine_ls_R_factor_all 0.0228
_refine_ls_R_factor_gt 0.0223
_refine_ls_shift/su_max 0.0003586
_refine_ls_shift/su_mean 0.0000635
_refine_ls_structure_factor_coef Fsqd
_refine_ls_weighting_details
;
 Method= Modified Sheldrick 
 w=1/[\s^2^(F^2^) + ( 0.03P)^2^ + 0.16P] 
 ,where P=(max(Fo^2^,0) + 2Fc^2^)/3 
;
_refine_ls_weighting_scheme calc
_refine_ls_wR_factor_all 0.0566
_refine_ls_wR_factor_gt 0.0562
_refine_ls_wR_factor_ref 0.0566
_reflns_limit_h_max 9
_reflns_limit_h_min -9
_reflns_limit_k_max 12
_reflns_limit_k_min 0
_reflns_limit_l_max 13
_reflns_limit_l_min 0
_reflns_number_gt 1645
_reflns_number_total 1677
_reflns_threshold_expression I>2.0\s(I)
_oxford_diffrn_Wilson_B_factor 2.09
_oxford_diffrn_Wilson_scale 0.01
_oxford_refine_ls_r_factor_ref 0.0228
_oxford_refine_ls_scale 12.0(5)
_oxford_reflns_number_all 1677
_oxford_reflns_threshold_expression_ref I>-10.0\s(I)
_oxford_structure_analysis_title 'Z:\ban1624SN\Tony_ban1624SN_data At 16:39 on'
_cod_data_source_file jo7b01243_si_002.cif
_cod_data_source_block ban1624SN_compound_32
_cod_depositor_comments 'Adding full bibliography for 4032648--4032665.cif.'
_cod_original_sg_symbol_H-M 'P 21 21 21 '
_cod_database_code 4032664

loop_
_symmetry_equiv_pos_as_xyz
x,y,z
x+1/2,-y+1/2,-z
-x,y+1/2,-z+1/2
-x+1/2,-y,z+1/2

loop_
_atom_site_label
_atom_site_type_symbol
_atom_site_fract_x
_atom_site_fract_y
_atom_site_fract_z
_atom_site_U_iso_or_equiv
_atom_site_occupancy
_atom_site_adp_type
_atom_site_refinement_flags_posn
O1 O 0.45998(10) 0.71362(7) 0.90068(6) 0.0261 1.0000 Uani .
O2 O 0.70072(9) 0.71197(8) 0.79181(7) 0.0302 1.0000 Uani .
C1 C 0.21236(12) 0.64311(10) 0.70381(9) 0.0247 1.0000 Uani .
C2 C 0.32354(12) 0.65683(9) 0.61305(9) 0.0215 1.0000 Uani .
C3 C 0.43343(12) 0.78421(9) 0.60033(8) 0.0188 1.0000 Uani .
C4 C 0.45880(12) 0.85211(9) 0.72458(8) 0.0195 1.0000 Uani .
C5 C 0.29264(13) 0.87688(10) 0.79164(9) 0.0235 1.0000 Uani .
C6 C 0.29873(14) 0.78261(10) 0.89807(9) 0.0266 1.0000 Uani .
C7 C 0.17885(13) 0.75150(10) 0.79429(9) 0.0267 1.0000 Uani .
C8 C 0.34627(15) 0.54906(11) 0.51780(10) 0.0304 1.0000 Uani .
C9 C 0.35848(14) 0.88542(10) 0.50984(9) 0.0243 1.0000 Uani .
C10 C 0.55764(13) 0.75459(9) 0.80531(8) 0.0221 1.0000 Uani .
H11 H 0.1457 0.5598 0.7114 0.0309 1.0000 Uiso R
H31 H 0.5458 0.7545 0.5698 0.0215 1.0000 Uiso R
H41 H 0.5263 0.9373 0.7169 0.0243 1.0000 Uiso R
H51 H 0.2432 0.9669 0.7954 0.0266 1.0000 Uiso R
H61 H 0.2554 0.8056 0.9774 0.0303 1.0000 Uiso R
H71 H 0.0574 0.7676 0.8125 0.0334 1.0000 Uiso R
H81 H 0.2644 0.4761 0.5277 0.0454 1.0000 Uiso R
H82 H 0.4621 0.5099 0.5215 0.0446 1.0000 Uiso R
H83 H 0.3334 0.5898 0.4370 0.0446 1.0000 Uiso R
H91 H 0.3394 0.8424 0.4295 0.0339 1.0000 Uiso R
H92 H 0.2467 0.9211 0.5408 0.0356 1.0000 Uiso R
H93 H 0.4377 0.9646 0.4999 0.0337 1.0000 Uiso R

loop_
_atom_site_aniso_label
_atom_site_aniso_U_11
_atom_site_aniso_U_22
_atom_site_aniso_U_33
_atom_site_aniso_U_23
_atom_site_aniso_U_13
_atom_site_aniso_U_12
O1 0.0340(4) 0.0237(3) 0.0206(3) 0.0033(3) -0.0007(3) 0.0014(3)
O2 0.0276(4) 0.0355(4) 0.0274(4) -0.0037(3) -0.0060(3) 0.0074(3)
C1 0.0233(5) 0.0201(4) 0.0307(5) 0.0028(4) -0.0043(4) -0.0038(4)
C2 0.0231(5) 0.0167(4) 0.0246(5) -0.0004(4) -0.0069(4) 0.0020(4)
C3 0.0197(4) 0.0188(4) 0.0179(4) -0.0010(4) -0.0006(3) 0.0011(4)
C4 0.0239(5) 0.0154(4) 0.0191(4) -0.0011(4) 0.0001(4) -0.0001(4)
C5 0.0299(5) 0.0180(4) 0.0227(5) -0.0002(4) 0.0045(4) 0.0045(4)
C6 0.0332(5) 0.0243(5) 0.0224(4) 0.0002(4) 0.0059(4) 0.0026(4)
C7 0.0233(5) 0.0280(5) 0.0289(5) 0.0024(4) 0.0051(4) 0.0012(4)
C8 0.0349(6) 0.0218(5) 0.0345(6) -0.0071(4) -0.0080(5) 0.0026(4)
C9 0.0267(5) 0.0228(5) 0.0236(5) 0.0040(4) -0.0034(4) -0.0012(4)
C10 0.0282(5) 0.0196(4) 0.0185(4) -0.0043(4) -0.0043(4) -0.0022(4)

loop_
_atom_type_symbol
_atom_type_scat_dispersion_real
_atom_type_scat_dispersion_imag
_atom_type_scat_Cromer_Mann_a1
_atom_type_scat_Cromer_Mann_b1
_atom_type_scat_Cromer_Mann_a2
_atom_type_scat_Cromer_Mann_b2
_atom_type_scat_Cromer_Mann_a3
_atom_type_scat_Cromer_Mann_b3
_atom_type_scat_Cromer_Mann_a4
_atom_type_scat_Cromer_Mann_b4
_atom_type_scat_Cromer_Mann_c
_atom_type_scat_source
C 0.0181 0.0091 2.3100 20.8439 1.0200 10.2075 1.5886 0.5687 0.8650 51.6512 0.2156 'International Tables Vol C 4.2.6.8 and 6.1.1.4'
H 0.0000 0.0000 0.4930 10.5109 0.3229 26.1257 0.1402 3.1424 0.0408 57.7998 0.0030 'International Tables Vol C 4.2.6.8 and 6.1.1.4'
O 0.0492 0.0322 3.0485 13.2771 2.2868 5.7011 1.5463 0.3239 0.8670 32.9089 0.2508 'International Tables Vol C 4.2.6.8 and 6.1.1.4'

loop_
_geom_angle_atom_site_label_1
_geom_angle_atom_site_label_2
_geom_angle_atom_site_label_3
_geom_angle
_geom_angle_publ_flag
C6 O1 C10 109.76(7) yes
C2 C1 C7 123.43(9) yes
C2 C1 H11 119.9 no
C7 C1 H11 116.7 no
C1 C2 C3 121.29(9) yes
C1 C2 C8 122.28(9) yes
C3 C2 C8 116.42(9) yes
C2 C3 C4 110.14(7) yes
C2 C3 C9 112.18(8) yes
C4 C3 C9 110.75(8) yes
C2 C3 H31 107.0 no
C4 C3 H31 108.6 no
C9 C3 H31 108.0 no
C3 C4 C5 113.35(8) yes
C3 C4 C10 108.58(7) yes
C5 C4 C10 104.37(8) yes
C3 C4 H41 110.8 no
C5 C4 H41 111.3 no
C10 C4 H41 108.1 no
C4 C5 C6 105.02(8) yes
C4 C5 C7 112.45(8) yes
C6 C5 C7 60.25(7) yes
C4 C5 H51 120.8 no
C6 C5 H51 122.9 no
C7 C5 H51 120.4 no
C5 C6 O1 109.61(8) yes
C5 C6 C7 60.50(7) yes
O1 C6 C7 117.73(8) yes
C5 C6 H61 124.0 no
O1 C6 H61 113.6 no
C7 C6 H61 121.3 no
C5 C7 C6 59.25(6) yes
C5 C7 C1 117.63(8) yes
C6 C7 C1 123.21(9) yes
C5 C7 H71 116.1 no
C6 C7 H71 114.2 no
C1 C7 H71 115.1 no
C2 C8 H81 111.2 no
C2 C8 H82 110.7 no
H81 C8 H82 108.4 no
C2 C8 H83 109.9 no
H81 C8 H83 109.7 no
H82 C8 H83 106.9 no
C3 C9 H91 111.6 no
C3 C9 H92 109.7 no
H91 C9 H92 108.8 no
C3 C9 H93 109.9 no
H91 C9 H93 108.9 no
H92 C9 H93 107.9 no
C4 C10 O1 110.88(8) yes
C4 C10 O2 128.16(9) yes
O1 C10 O2 120.95(9) yes

loop_
_geom_bond_atom_site_label_1
_geom_bond_atom_site_label_2
_geom_bond_distance
_geom_bond_publ_flag
O1 C6 1.4287(12) yes
O1 C10 1.3617(12) yes
O2 C10 1.2016(13) yes
C1 C2 1.3336(14) yes
C1 C7 1.4818(14) yes
C1 H11 0.971 no
C2 C3 1.5203(12) yes
C2 C8 1.5015(13) yes
C3 C4 1.5392(12) yes
C3 C9 1.5250(13) yes
C3 H31 0.984 no
C4 C5 1.5135(14) yes
C4 C10 1.5179(13) yes
C4 H41 0.990 no
C5 C6 1.4965(13) yes
C5 C7 1.5156(14) yes
C5 H51 0.963 no
C6 C7 1.5117(15) yes
C6 H61 0.967 no
C7 H71 0.982 no
C8 H81 0.965 no
C8 H82 0.982 no
C8 H83 0.983 no
C9 H91 0.995 no
C9 H92 1.000 no
C9 H93 0.998 no

loop_
_geom_contact_atom_site_label_1
_geom_contact_atom_site_label_2
_geom_contact_distance
_geom_contact_site_symmetry_2
_geom_contact_publ_flag
O1 C2 3.4000(12) . no
O2 C5 3.4089(13) 3_646 no
C1 C10 3.1168(14) . no
C5 C9 3.5540(14) 4_575 no
C8 C10 3.5641(14) 3_646 no

loop_
_geom_torsion_atom_site_label_1
_geom_torsion_atom_site_label_2
_geom_torsion_atom_site_label_3
_geom_torsion_atom_site_label_4
_geom_torsion
_geom_torsion_publ_flag
C10 O1 C6 C5 -0.27(10) no
C10 O1 C6 C7 65.95(10) no
C6 O1 C10 O2 177.96(9) no
C6 O1 C10 C4 -3.59(10) no
C7 C1 C2 C3 3.72(15) no
C7 C1 C2 C8 -175.75(9) no
C2 C1 C7 C5 -7.62(14) no
C2 C1 C7 C6 -77.31(13) no
C1 C2 C3 C4 25.60(12) no
C1 C2 C3 C9 -98.25(11) no
C8 C2 C3 C4 -154.90(8) no
C8 C2 C3 C9 81.25(10) no
C2 C3 C4 C5 -51.73(10) no
C2 C3 C4 C10 63.75(10) no
C9 C3 C4 C5 72.94(10) no
C9 C3 C4 C10 -171.57(8) no
C3 C4 C5 C6 112.33(9) no
C3 C4 C5 C7 48.76(11) no
C10 C4 C5 C6 -5.63(10) no
C10 C4 C5 C7 -69.20(10) no
C3 C4 C10 O1 -115.30(8) no
C3 C4 C10 O2 63.01(12) no
C5 C4 C10 O1 5.88(10) no
C5 C4 C10 O2 -175.81(10) no
C4 C5 C6 O1 3.90(10) no
C4 C5 C6 C7 -107.57(8) no
C7 C5 C6 O1 111.47(9) no
C4 C5 C7 C1 -19.08(12) no
C4 C5 C7 C6 94.99(9) no
C6 C5 C7 C1 -114.07(10) no
O1 C6 C7 C1 6.86(14) no
O1 C6 C7 C5 -97.94(10) no
C5 C6 C7 C1 104.80(11) no
